data_1537497
loop_
_publ_author_name
'Juza, R.'
'Meyer, W.'

_publ_section_title
;
 Ueber Uran-Nitrid-Chlorid, -Bromid und -Jodid
;
_journal_name_full 'Zeitschrift fuer Anorganische und Allgemeine Chemie'
_journal_page_first 43
_journal_page_last 50
_journal_volume 366
_journal_year 1969
_chemical_formula_sum 'Br N U'
_chemical_name_systematic 'U N Br'
_space_group_IT_number 129
_symmetry_space_group_name_Hall 'P 4ab 2ab -1ab'
_symmetry_space_group_name_H-M 'P 4/n m m :1'
_cell_angle_alpha 90
_cell_angle_beta 90
_cell_angle_gamma 90
_cell_formula_units_Z 2
_cell_length_a 3.944
_cell_length_b 3.944
_cell_length_c 7.95
_cell_volume 123.663
_citation_journal_id_ASTM ZAACAB
_cod_data_source_file Juza_ZAACAB_1969_897.cif
_cod_data_source_block Br1N1U1
_cod_original_cell_volume 123.6633
_cod_original_sg_symbol_Hall '-P 4a 2a (x-1/4,y+1/4,z)'
_cod_original_formula_sum 'Br1 N1 U1'
_cod_database_code 1537497

loop_
_symmetry_equiv_pos_as_xyz
x,y,z
-y+1/2,x+1/2,z
-x,-y,z
y+1/2,-x+1/2,z
x+1/2,-y+1/2,-z
y,x,-z
-x+1/2,y+1/2,-z
-y,-x,-z
-x+1/2,-y+1/2,-z
y,-x,-z
x+1/2,y+1/2,-z
-y,x,-z
-x,y,z
-y+1/2,-x+1/2,z
x,-y,z
y+1/2,x+1/2,z

loop_
_atom_site_label
_atom_site_type_symbol
_atom_site_fract_x
_atom_site_fract_y
_atom_site_fract_z
_atom_site_occupancy
_atom_site_U_iso_or_equiv
N1 N-3 0 0 0 1 0.0
U1 U+4 0 0.5 0.144 1 0.0
Br1 Br-1 0 0.5 0.65 1 0.0
